data_7203759
loop_
_publ_author_name
'S\'evignon, Marc'
'Macaud, Mathieu'
'Favre-R\'eguillon, Alain'
'Schulz, J\"urgen'
'Rocault, Muriel'
'Faure, Ren\'e'
'Vrinat, Michel'
'Lemaire, Marc'

_publ_section_title
;
 Ultra-deep desulfurization of transportation fuels via charge-transfer
 complexes under ambient conditions
;
_journal_issue 6
_journal_name_full 'Green Chemistry'
_journal_page_first 413
_journal_paper_doi 10.1039/b502672e
_journal_volume 7
_journal_year 2005
_chemical_formula_sum 'C15 H4 N4 O5'
_chemical_formula_weight 320.22
_chemical_name_common 4,5-dicyano-2,7-dinitrofluorenone
_chemical_name_systematic
;
?
;
_space_group_IT_number 14
_symmetry_cell_setting monoclinic
_symmetry_space_group_name_Hall '-P 2yn'
_symmetry_space_group_name_H-M 'P 1 21/n 1'
_atom_sites_solution_hydrogens geom
_atom_sites_solution_primary direct
_atom_sites_solution_secondary difmap
_audit_creation_method SHELXL-97
_cell_angle_alpha 90.00
_cell_angle_beta 110.614(2)
_cell_angle_gamma 90.00
_cell_formula_units_Z 4
_cell_length_a 14.1690(8)
_cell_length_b 6.4510(4)
_cell_length_c 15.2380(11)
_cell_measurement_reflns_used 8294
_cell_measurement_temperature 295(2)
_cell_measurement_theta_max 27.485
_cell_measurement_theta_min 0.998
_cell_volume 1303.64(15)
_computing_cell_refinement KappaCCD
_computing_data_collection KappaCCD
_computing_data_reduction 'Denzo, Scalepak (Otwinowski & Minor, 1997)'
_computing_structure_refinement 'SHELXTL v 5.03'
_computing_structure_solution 'SHELXTL v 5.03'
_diffrn_ambient_temperature 295(2)
_diffrn_measured_fraction_theta_full 0.838
_diffrn_measured_fraction_theta_max 0.838
_diffrn_measurement_device_type KappaCCD
_diffrn_measurement_method KappaCCD
_diffrn_radiation_monochromator graphite
_diffrn_radiation_source 'fine-focus sealed tube'
_diffrn_radiation_type MoK\a
_diffrn_radiation_wavelength 0.71070
_diffrn_reflns_av_R_equivalents 0.0494
_diffrn_reflns_av_sigmaI/netI 0.0628
_diffrn_reflns_limit_h_max 18
_diffrn_reflns_limit_h_min 0
_diffrn_reflns_limit_k_max 7
_diffrn_reflns_limit_k_min -7
_diffrn_reflns_limit_l_max 18
_diffrn_reflns_limit_l_min -19
_diffrn_reflns_number 5902
_diffrn_reflns_theta_full 27.69
_diffrn_reflns_theta_max 27.69
_diffrn_reflns_theta_min 2.44
_exptl_absorpt_coefficient_mu 0.128
_exptl_absorpt_correction_T_max 0.9936
_exptl_absorpt_correction_T_min 0.9331
_exptl_absorpt_correction_type multi-scan
_exptl_absorpt_process_details 'Multiscan, sortav blessing (1995)'
_exptl_crystal_colour red
_exptl_crystal_density_diffrn 1.632
_exptl_crystal_density_method 'not measured'
_exptl_crystal_description prismatic
_exptl_crystal_F_000 648
_exptl_crystal_size_max 0.55
_exptl_crystal_size_mid 0.12
_exptl_crystal_size_min 0.05
_refine_diff_density_max 0.180
_refine_diff_density_min -0.195
_refine_diff_density_rms 0.045
_refine_ls_extinction_method none
_refine_ls_goodness_of_fit_ref 1.042
_refine_ls_hydrogen_treatment mixed
_refine_ls_matrix_type full
_refine_ls_number_parameters 218
_refine_ls_number_reflns 2562
_refine_ls_number_restraints 0
_refine_ls_restrained_S_all 1.042
_refine_ls_R_factor_all 0.0906
_refine_ls_R_factor_gt 0.0540
_refine_ls_shift/su_max 0.001
_refine_ls_shift/su_mean 0.000
_refine_ls_structure_factor_coef Fsqd
_refine_ls_weighting_details 'calc w=1/[\s^2^(Fo^2^)+(0.0772P)^2^+0.1903P] where P=(Fo^2^+2Fc^2^)/3'
_refine_ls_weighting_scheme calc
_refine_ls_wR_factor_gt 0.1332
_refine_ls_wR_factor_ref 0.1553
_reflns_number_gt 1680
_reflns_number_total 2562
_reflns_threshold_expression >2sigma(I)
_cod_data_source_file b502672e.txt
_cod_data_source_block compound_4
_cod_depositor_comments
;
The following automatic conversions were performed:
'_symmetry_cell_setting' value 'Monoclinic' changed to 'monoclinic'
according to '/home/saulius/struct/CIF-dictionaries/cif_core.dic'
dictionary named 'cif_core.dic' version 2.4.1 from 2010-06-29.

Automatic conversion script
Id: cif_fix_enum 1527 2010-12-29 10:47:43Z saulius 
;
_cod_original_cell_volume 1303.64(14)
_cod_original_sg_symbol_H-M 'P 21/n'
_cod_database_code 7203759

loop_
_symmetry_equiv_pos_as_xyz
'x, y, z'
'-x+1/2, y+1/2, -z+1/2'
'-x, -y, -z'
'x-1/2, -y-1/2, z-1/2'

loop_
_atom_site_label
_atom_site_type_symbol
_atom_site_fract_x
_atom_site_fract_y
_atom_site_fract_z
_atom_site_U_iso_or_equiv
_atom_site_adp_type
_atom_site_occupancy
_atom_site_symmetry_multiplicity
_atom_site_calc_flag
_atom_site_refinement_flags
_atom_site_disorder_assembly
_atom_site_disorder_group
C1 C 0.82423(17) 0.1210(3) 0.00116(15) 0.0470(6) Uani 1 1 d . . .
H1 H 0.8628 0.0294 -0.0166 0.049(6) Uiso 1 1 d R . .
C2 C 0.72213(17) 0.0969(3) -0.02220(16) 0.0482(6) Uani 1 1 d . . .
C3 C 0.66353(17) 0.2377(4) 0.00273(16) 0.0506(6) Uani 1 1 d . . .
H3 H 0.5920 0.2183 -0.0152 0.050 Uiso 1 1 d R . .
C4 C 0.70777(16) 0.4109(4) 0.05491(15) 0.0456(5) Uani 1 1 d . . .
C4A C 0.81156(15) 0.4407(3) 0.08165(14) 0.0397(5) Uani 1 1 d . . .
C4B C 0.88321(14) 0.6044(3) 0.13413(14) 0.0379(5) Uani 1 1 d . . .
C5 C 0.87455(15) 0.7814(3) 0.18223(14) 0.0411(5) Uani 1 1 d . . .
C6 C 0.95909(17) 0.9092(3) 0.22026(16) 0.0458(5) Uani 1 1 d . . .
H6 H 0.9550 1.0327 0.2539 0.050 Uiso 1 1 d R . .
C7 C 1.04927(16) 0.8599(3) 0.21071(15) 0.0458(5) Uani 1 1 d . . .
C8 C 1.06200(16) 0.6811(4) 0.16816(15) 0.0458(5) Uani 1 1 d . . .
H8 H 1.1273 0.6494 0.1660 0.050 Uiso 1 1 d R . .
C8A C 0.97911(15) 0.5573(3) 0.13106(15) 0.0413(5) Uani 1 1 d . . .
C9 C 0.97380(16) 0.3593(3) 0.08141(15) 0.0449(5) Uani 1 1 d . . .
C9A C 0.86685(15) 0.2926(3) 0.05206(15) 0.0411(5) Uani 1 1 d . . .
C10 C 0.63854(18) 0.5519(4) 0.0735(2) 0.0652(8) Uani 1 1 d . . .
C11 C 0.78622(17) 0.8486(4) 0.19904(17) 0.0517(6) Uani 1 1 d . . .
N1 N 0.67167(18) -0.0825(3) -0.07650(15) 0.0637(6) Uani 1 1 d . . .
N2 N 0.57667(18) 0.6512(5) 0.0822(2) 0.1118(13) Uani 1 1 d . . .
N3 N 0.72158(18) 0.9173(4) 0.21731(19) 0.0828(8) Uani 1 1 d . . .
N4 N 1.13444(16) 1.0025(4) 0.24930(15) 0.0576(6) Uani 1 1 d . . .
O1 O 1.04235(12) 0.2702(3) 0.06702(13) 0.0609(5) Uani 1 1 d . . .
O2 O 0.72423(17) -0.2256(3) -0.08253(16) 0.0848(7) Uani 1 1 d . . .
O3 O 0.58015(17) -0.0784(4) -0.11268(18) 0.0991(8) Uani 1 1 d . . .
O4 O 1.12292(16) 1.1523(4) 0.29263(16) 0.0840(7) Uani 1 1 d . . .
O5 O 1.21123(14) 0.9641(3) 0.23362(16) 0.0785(6) Uani 1 1 d . . .

loop_
_atom_site_aniso_label
_atom_site_aniso_U_11
_atom_site_aniso_U_22
_atom_site_aniso_U_33
_atom_site_aniso_U_23
_atom_site_aniso_U_13
_atom_site_aniso_U_12
C1 0.0552(13) 0.0444(13) 0.0431(13) -0.0010(10) 0.0196(10) 0.0070(10)
C2 0.0580(14) 0.0417(13) 0.0401(13) -0.0016(10) 0.0112(10) -0.0024(10)
C3 0.0431(12) 0.0564(15) 0.0460(14) -0.0030(11) 0.0079(10) -0.0023(10)
C4 0.0421(12) 0.0505(14) 0.0430(13) -0.0017(10) 0.0133(10) 0.0029(9)
C4A 0.0423(12) 0.0412(12) 0.0354(11) 0.0042(9) 0.0136(9) 0.0049(8)
C4B 0.0375(11) 0.0401(12) 0.0365(11) 0.0033(9) 0.0137(8) 0.0032(8)
C5 0.0429(12) 0.0410(12) 0.0385(12) 0.0022(9) 0.0130(9) 0.0053(9)
C6 0.0524(13) 0.0410(13) 0.0423(12) 0.0007(10) 0.0144(10) 0.0000(9)
C7 0.0437(12) 0.0474(14) 0.0419(12) 0.0030(10) 0.0096(9) -0.0056(10)
C8 0.0382(11) 0.0552(14) 0.0437(13) 0.0042(10) 0.0142(9) 0.0025(9)
C8A 0.0391(12) 0.0427(12) 0.0421(12) 0.0029(9) 0.0143(9) 0.0040(9)
C9 0.0439(12) 0.0482(13) 0.0445(13) 0.0040(10) 0.0181(10) 0.0084(10)
C9A 0.0445(12) 0.0406(12) 0.0387(12) 0.0034(9) 0.0154(9) 0.0046(9)
C10 0.0399(14) 0.0732(19) 0.0733(18) -0.0249(14) 0.0086(12) -0.0001(12)
C11 0.0471(13) 0.0498(14) 0.0581(15) -0.0108(11) 0.0184(11) 0.0012(10)
N1 0.0728(16) 0.0549(15) 0.0591(14) -0.0101(10) 0.0177(11) -0.0107(11)
N2 0.0425(13) 0.135(3) 0.139(3) -0.077(2) 0.0086(14) 0.0121(15)
N3 0.0606(15) 0.0950(19) 0.0942(19) -0.0374(15) 0.0292(13) 0.0042(13)
N4 0.0542(13) 0.0584(14) 0.0550(13) 0.0020(11) 0.0126(10) -0.0108(10)
O1 0.0521(10) 0.0612(11) 0.0745(12) -0.0059(9) 0.0286(8) 0.0131(8)
O2 0.0968(16) 0.0533(12) 0.1043(18) -0.0247(11) 0.0355(13) -0.0058(10)
O3 0.0726(15) 0.0967(18) 0.1074(19) -0.0418(14) 0.0060(13) -0.0182(12)
O4 0.0917(15) 0.0796(15) 0.0848(15) -0.0335(12) 0.0360(12) -0.0333(11)
O5 0.0480(11) 0.0765(13) 0.1068(17) -0.0042(12) 0.0221(11) -0.0149(9)

loop_
_atom_type_symbol
_atom_type_description
_atom_type_scat_dispersion_real
_atom_type_scat_dispersion_imag
_atom_type_scat_source
C C 0.0033 0.0016 'International Tables Vol C Tables 4.2.6.8 and 6.1.1.4'
H H 0.0000 0.0000 'International Tables Vol C Tables 4.2.6.8 and 6.1.1.4'
O O 0.0106 0.0060 'International Tables Vol C Tables 4.2.6.8 and 6.1.1.4'
N N 0.0061 0.0033 'International Tables Vol C Tables 4.2.6.8 and 6.1.1.4'

loop_
_geom_angle_atom_site_label_1
_geom_angle_atom_site_label_2
_geom_angle_atom_site_label_3
_geom_angle
_geom_angle_site_symmetry_1
_geom_angle_site_symmetry_3
_geom_angle_publ_flag
C9A C1 C2 117.0(2) . . ?
C9A C1 H1 120.3 . . ?
C2 C1 H1 122.6 . . ?
C3 C2 C1 122.6(2) . . ?
C3 C2 N1 117.4(2) . . ?
C1 C2 N1 120.0(2) . . ?
C2 C3 C4 119.8(2) . . ?
C2 C3 H3 121.1 . . ?
C4 C3 H3 119.1 . . ?
C3 C4 C4A 119.7(2) . . ?
C3 C4 C10 114.9(2) . . ?
C4A C4 C10 125.3(2) . . ?
C4 C4A C9A 117.51(19) . . ?
C4 C4A C4B 134.82(19) . . ?
C9A C4A C4B 107.62(18) . . ?
C5 C4B C8A 117.46(19) . . ?
C5 C4B C4A 134.32(18) . . ?
C8A C4B C4A 108.23(17) . . ?
C4B C5 C6 118.81(19) . . ?
C4B C5 C11 126.2(2) . . ?
C6 C5 C11 115.0(2) . . ?
C7 C6 C5 120.8(2) . . ?
C7 C6 H6 118.8 . . ?
C5 C6 H6 120.4 . . ?
C8 C7 C6 121.9(2) . . ?
C8 C7 N4 119.5(2) . . ?
C6 C7 N4 118.5(2) . . ?
C7 C8 C8A 116.9(2) . . ?
C7 C8 H8 119.1 . . ?
C8A C8 H8 124.0 . . ?
C8 C8A C4B 124.0(2) . . ?
C8 C8A C9 126.87(19) . . ?
C4B C8A C9 109.17(18) . . ?
O1 C9 C8A 127.2(2) . . ?
O1 C9 C9A 127.2(2) . . ?
C8A C9 C9A 105.57(17) . . ?
C1 C9A C4A 123.25(19) . . ?
C1 C9A C9 127.37(19) . . ?
C4A C9A C9 109.33(19) . . ?
N2 C10 C4 173.2(3) . . ?
N3 C11 C5 173.3(3) . . ?
O2 N1 O3 124.6(2) . . ?
O2 N1 C2 117.2(2) . . ?
O3 N1 C2 118.1(2) . . ?
O4 N4 O5 124.7(2) . . ?
O4 N4 C7 117.9(2) . . ?
O5 N4 C7 117.3(2) . . ?

loop_
_geom_bond_atom_site_label_1
_geom_bond_atom_site_label_2
_geom_bond_distance
_geom_bond_site_symmetry_2
_geom_bond_publ_flag
C1 C9A 1.364(3) . ?
C1 C2 1.371(3) . ?
C1 H1 0.9081 . ?
C2 C3 1.371(3) . ?
C2 N1 1.456(3) . ?
C3 C4 1.387(3) . ?
C3 H3 0.9601 . ?
C4 C4A 1.394(3) . ?
C4 C10 1.437(3) . ?
C4A C9A 1.407(3) . ?
C4A C4B 1.488(3) . ?
C4B C5 1.386(3) . ?
C4B C8A 1.409(3) . ?
C5 C6 1.401(3) . ?
C5 C11 1.430(3) . ?
C6 C7 1.373(3) . ?
C6 H6 0.9600 . ?
C7 C8 1.366(3) . ?
C7 N4 1.466(3) . ?
C8 C8A 1.367(3) . ?
C8 H8 0.9601 . ?
C8A C9 1.473(3) . ?
C9 O1 1.213(3) . ?
C9 C9A 1.485(3) . ?
C10 N2 1.131(3) . ?
C11 N3 1.137(3) . ?
N1 O2 1.210(3) . ?
N1 O3 1.218(3) . ?
N4 O4 1.213(3) . ?
N4 O5 1.219(3) . ?

loop_
_geom_torsion_atom_site_label_1
_geom_torsion_atom_site_label_2
_geom_torsion_atom_site_label_3
_geom_torsion_atom_site_label_4
_geom_torsion
_geom_torsion_site_symmetry_1
_geom_torsion_site_symmetry_2
_geom_torsion_site_symmetry_3
_geom_torsion_site_symmetry_4
_geom_torsion_publ_flag
C9A C1 C2 C3 0.6(3) . . . . ?
C9A C1 C2 N1 180.0(2) . . . . ?
C1 C2 C3 C4 -1.0(4) . . . . ?
N1 C2 C3 C4 179.6(2) . . . . ?
C2 C3 C4 C4A 0.0(3) . . . . ?
C2 C3 C4 C10 177.4(2) . . . . ?
C3 C4 C4A C9A 1.3(3) . . . . ?
C10 C4 C4A C9A -175.9(2) . . . . ?
C3 C4 C4A C4B 178.4(2) . . . . ?
C10 C4 C4A C4B 1.2(4) . . . . ?
C4 C4A C4B C5 5.8(4) . . . . ?
C9A C4A C4B C5 -176.9(2) . . . . ?
C4 C4A C4B C8A -174.3(2) . . . . ?
C9A C4A C4B C8A 2.9(2) . . . . ?
C8A C4B C5 C6 3.6(3) . . . . ?
C4A C4B C5 C6 -176.6(2) . . . . ?
C8A C4B C5 C11 -175.4(2) . . . . ?
C4A C4B C5 C11 4.4(4) . . . . ?
C4B C5 C6 C7 -0.4(3) . . . . ?
C11 C5 C6 C7 178.7(2) . . . . ?
C5 C6 C7 C8 -3.2(3) . . . . ?
C5 C6 C7 N4 178.1(2) . . . . ?
C6 C7 C8 C8A 3.2(3) . . . . ?
N4 C7 C8 C8A -178.11(19) . . . . ?
C7 C8 C8A C4B 0.3(3) . . . . ?
C7 C8 C8A C9 179.4(2) . . . . ?
C5 C4B C8A C8 -3.6(3) . . . . ?
C4A C4B C8A C8 176.5(2) . . . . ?
C5 C4B C8A C9 177.08(19) . . . . ?
C4A C4B C8A C9 -2.8(2) . . . . ?
C8 C8A C9 O1 2.0(4) . . . . ?
C4B C8A C9 O1 -178.8(2) . . . . ?
C8 C8A C9 C9A -177.6(2) . . . . ?
C4B C8A C9 C9A 1.6(2) . . . . ?
C2 C1 C9A C4A 0.8(3) . . . . ?
C2 C1 C9A C9 -176.4(2) . . . . ?
C4 C4A C9A C1 -1.7(3) . . . . ?
C4B C4A C9A C1 -179.5(2) . . . . ?
C4 C4A C9A C9 175.90(18) . . . . ?
C4B C4A C9A C9 -1.9(2) . . . . ?
O1 C9 C9A C1 -1.8(4) . . . . ?
C8A C9 C9A C1 177.7(2) . . . . ?
O1 C9 C9A C4A -179.3(2) . . . . ?
C8A C9 C9A C4A 0.3(2) . . . . ?
C3 C4 C10 N2 -8(3) . . . . ?
C4A C4 C10 N2 170(3) . . . . ?
C4B C5 C11 N3 177(2) . . . . ?
C6 C5 C11 N3 -2(3) . . . . ?
C3 C2 N1 O2 -165.6(2) . . . . ?
C1 C2 N1 O2 15.0(3) . . . . ?
C3 C2 N1 O3 14.5(4) . . . . ?
C1 C2 N1 O3 -164.8(2) . . . . ?
C8 C7 N4 O4 -174.7(2) . . . . ?
C6 C7 N4 O4 4.0(3) . . . . ?
C8 C7 N4 O5 6.9(3) . . . . ?
C6 C7 N4 O5 -174.4(2) . . . . ?
